data_2231873
loop_
_publ_author_name
'Seo, Pil Ja'
'Choi, Hong Dae'
'Son, Byeng Wha'
'Lee, Uk'

_publ_section_title
;
 5-Cyclopentyl-2-(4-fluorophenyl)-3-methylsulfinyl-1-benzofuran
;
_journal_coeditor_code GK2398
_journal_issue 10
_journal_name_full 'Acta Crystallographica Section E'
_journal_page_first o2591
_journal_paper_doi 10.1107/S1600536811036087
_journal_volume 67
_journal_year 2011
_chemical_formula_iupac 'C20 H19 F O2 S'
_chemical_formula_moiety 'C20 H19 F O2 S'
_chemical_formula_sum 'C20 H19 F O2 S'
_chemical_formula_weight 342.41
_chemical_name_systematic
;
5-Cyclopentyl-2-(4-fluorophenyl)-3-methylsulfinyl-1-benzofuran
;
_space_group_IT_number 43
_symmetry_cell_setting orthorhombic
_symmetry_space_group_name_Hall 'F 2 -2d'
_symmetry_space_group_name_H-M 'F d d 2'
_atom_sites_solution_hydrogens difmap
_atom_sites_solution_primary direct
_atom_sites_solution_secondary difmap
_audit_creation_method 'form.cif (version 2.0)'
_cell_angle_alpha 90.00
_cell_angle_beta 90.00
_cell_angle_gamma 90.00
_cell_formula_units_Z 16
_cell_length_a 20.0254(13)
_cell_length_b 33.197(2)
_cell_length_c 10.0233(7)
_cell_measurement_reflns_used 6619
_cell_measurement_temperature 173(2)
_cell_measurement_theta_max 27.67
_cell_measurement_theta_min 2.35
_cell_volume 6663.3(8)
_computing_cell_refinement '<i>SAINT</i> (Bruker, 2009)'
_computing_data_collection '<i>APEX2</i> (Bruker, 2009)'
_computing_data_reduction '<i>SAINT</i> (Bruker, 2009)'
_computing_molecular_graphics '<i>ORTEP-3</i> (Farrugia, 1997) and <i>DIAMOND</i> (Brandenburg, 1998)'
_computing_publication_material '<i>SHELXL97</i> (Sheldrick, 2008)'
_computing_structure_refinement '<i>SHELXL97</i> (Sheldrick, 2008)'
_computing_structure_solution '<i>SHELXS97</i> (Sheldrick, 2008)'
_diffrn_ambient_temperature 173(2)
_diffrn_detector_area_resol_mean 10.0
_diffrn_measured_fraction_theta_full 0.999
_diffrn_measured_fraction_theta_max 0.999
_diffrn_measurement_device_type 'Bruker SMART APEXII CCD'
_diffrn_measurement_method '\f and \w scans'
_diffrn_radiation_monochromator 'graphite multilayer'
_diffrn_radiation_source 'rotating anode'
_diffrn_radiation_type MoK\a
_diffrn_radiation_wavelength 0.71073
_diffrn_reflns_av_R_equivalents 0.0340
_diffrn_reflns_av_sigmaI/netI 0.0280
_diffrn_reflns_limit_h_max 23
_diffrn_reflns_limit_h_min -26
_diffrn_reflns_limit_k_max 42
_diffrn_reflns_limit_k_min -44
_diffrn_reflns_limit_l_max 13
_diffrn_reflns_limit_l_min -13
_diffrn_reflns_number 16962
_diffrn_reflns_theta_full 28.30
_diffrn_reflns_theta_max 28.30
_diffrn_reflns_theta_min 2.35
_diffrn_standards_number 0
_exptl_absorpt_coefficient_mu 0.214
_exptl_absorpt_correction_T_max 0.9611
_exptl_absorpt_correction_T_min 0.9295
_exptl_absorpt_correction_type multi-scan
_exptl_absorpt_process_details '(SADABS; Bruker, 2009)'
_exptl_crystal_colour colourless
_exptl_crystal_density_diffrn 1.365
_exptl_crystal_density_method 'not measured'
_exptl_crystal_description block
_exptl_crystal_F_000 2880
_exptl_crystal_size_max 0.35
_exptl_crystal_size_mid 0.26
_exptl_crystal_size_min 0.19
_refine_diff_density_max 0.484
_refine_diff_density_min -0.368
_refine_ls_abs_structure_details 'Flack (1983), 1949 Friedel pairs'
_refine_ls_abs_structure_Flack 0.15(7)
_refine_ls_extinction_method none
_refine_ls_goodness_of_fit_ref 1.057
_refine_ls_hydrogen_treatment constr
_refine_ls_matrix_type full
_refine_ls_number_parameters 223
_refine_ls_number_reflns 4136
_refine_ls_number_restraints 96
_refine_ls_restrained_S_all 1.056
_refine_ls_R_factor_all 0.0440
_refine_ls_R_factor_gt 0.0414
_refine_ls_shift/su_max 0.000
_refine_ls_shift/su_mean 0.000
_refine_ls_structure_factor_coef Fsqd
_refine_ls_weighting_details 'calc w=1/[\s^2^(Fo^2^)+(0.0576P)^2^+8.9505P] where P=(Fo^2^+2Fc^2^)/3'
_refine_ls_weighting_scheme calc
_refine_ls_wR_factor_gt 0.1040
_refine_ls_wR_factor_ref 0.1061
_reflns_number_gt 3915
_reflns_number_total 4136
_reflns_threshold_expression I>2\s(I)
_cod_data_source_file gk2398.cif
_cod_data_source_block I
_cod_original_sg_symbol_H-M 'F d d 2 '
_cod_database_code 2231873
_cod_database_fobs_code 2231873

loop_
_symmetry_equiv_pos_as_xyz
'x, y, z'
'-x, -y, z'
'-x+1/4, y+1/4, z+1/4'
'x+3/4, -y+3/4, z+1/4'
'x, y+1/2, z+1/2'
'-x, -y+1/2, z+1/2'
'-x+1/4, y+3/4, z+3/4'
'x+3/4, -y+5/4, z+3/4'
'x+1/2, y, z+1/2'
'-x+1/2, -y, z+1/2'
'-x+3/4, y+1/4, z+3/4'
'x+5/4, -y+3/4, z+3/4'
'x+1/2, y+1/2, z'
'-x+1/2, -y+1/2, z'
'-x+3/4, y+3/4, z+1/4'
'x+5/4, -y+5/4, z+1/4'

loop_
_atom_site_type_symbol
_atom_site_label
_atom_site_fract_x
_atom_site_fract_y
_atom_site_fract_z
_atom_site_U_iso_or_equiv
_atom_site_adp_type
_atom_site_calc_flag
_atom_site_refinement_flags
_atom_site_occupancy
_atom_site_symmetry_multiplicity
_atom_site_disorder_assembly
_atom_site_disorder_group
S S1 0.28603(2) 0.120706(14) 0.30091(12) 0.02721(11) Uani d U 1 2 . .
F F1 0.22523(7) 0.07977(4) -0.34573(18) 0.0441(3) Uani d U 1 2 . .
O O1 0.31307(7) 0.21374(4) 0.06022(18) 0.0312(3) Uani d U 1 2 . .
O O2 0.33631(8) 0.11882(5) 0.4113(2) 0.0370(4) Uani d U 1 2 . .
C C1 0.29639(10) 0.16799(6) 0.2227(2) 0.0262(4) Uani d U 1 2 . .
C C2 0.32275(10) 0.20417(6) 0.2840(2) 0.0290(4) Uani d U 1 2 . .
C C3 0.34184(12) 0.21599(7) 0.4113(2) 0.0357(5) Uani d U 1 2 . .
H H3 0.3357 0.1984 0.4851 0.043 Uiso calc R 1 2 . .
C C4 0.37027(13) 0.25424(8) 0.4294(3) 0.0404(5) Uani d U 1 2 A .
C C5 0.37902(12) 0.27952(7) 0.3188(3) 0.0396(5) Uani d U 1 2 . .
H H5 0.3988 0.3052 0.3320 0.048 Uiso calc R 1 2 . .
C C6 0.36010(12) 0.26866(7) 0.1916(3) 0.0374(5) Uani d U 1 2 . .
H H6 0.3658 0.2862 0.1175 0.045 Uiso calc R 1 2 . .
C C7 0.33230(11) 0.23083(6) 0.1784(2) 0.0305(4) Uani d U 1 2 . .
C C8 0.29208(10) 0.17501(6) 0.0893(2) 0.0274(4) Uani d U 1 2 . .
C C9 0.39134(15) 0.26922(8) 0.5643(3) 0.0533(7) Uani d DU 1 2 . .
H H9A 0.4160 0.2951 0.5521 0.064 Uiso calc PR 0.617(7) 2 A 1
H H9B 0.4273 0.2883 0.5361 0.064 Uiso calc PR 0.383(7) 2 A 2
C C10A 0.33241(16) 0.27685(18) 0.6576(2) 0.0594(11) Uani d PDU 0.617(7) 2 A 1
H H10A 0.3050 0.2997 0.6255 0.071 Uiso calc PR 0.617(7) 2 A 1
H H10B 0.3038 0.2526 0.6644 0.071 Uiso calc PR 0.617(7) 2 A 1
C C10B 0.3491(5) 0.2980(3) 0.64769(16) 0.0594(11) Uani d PDU 0.383(7) 2 A 2
H H10C 0.3011 0.2945 0.6278 0.071 Uiso calc PR 0.383(7) 2 A 2
H H10D 0.3617 0.3263 0.6298 0.071 Uiso calc PR 0.383(7) 2 A 2
C C11 0.3643(2) 0.28668(11) 0.79210(19) 0.0710(10) Uani d DU 1 2 . .
H H11A 0.3745 0.3158 0.7992 0.085 Uiso calc PR 0.617(7) 2 A 1
H H11B 0.3346 0.2789 0.8667 0.085 Uiso calc PR 0.617(7) 2 A 1
H H11C 0.3704 0.3113 0.8466 0.085 Uiso calc PR 0.383(7) 2 A 2
H H11D 0.3269 0.2709 0.8301 0.085 Uiso calc PR 0.383(7) 2 A 2
C C12 0.42736(18) 0.26191(9) 0.7924(3) 0.0585(7) Uani d U 1 2 A .
H H12A 0.4253 0.2407 0.8618 0.070 Uiso calc R 1 2 . .
H H12B 0.4669 0.2791 0.8092 0.070 Uiso calc R 1 2 . .
C C13 0.4306(2) 0.24326(13) 0.6533(4) 0.0819(13) Uani d U 1 2 A .
H H13A 0.4775 0.2418 0.6223 0.098 Uiso calc R 1 2 . .
H H13B 0.4118 0.2157 0.6546 0.098 Uiso calc R 1 2 . .
C C14 0.27300(10) 0.15066(6) -0.0241(2) 0.0271(4) Uani d U 1 2 . .
C C15 0.22789(11) 0.11913(7) -0.0111(2) 0.0312(4) Uani d U 1 2 . .
H H15 0.2076 0.1141 0.0730 0.037 Uiso calc R 1 2 . .
C C16 0.21211(11) 0.09501(7) -0.1192(2) 0.0338(4) Uani d U 1 2 . .
H H16 0.1819 0.0731 -0.1099 0.041 Uiso calc R 1 2 . .
C C17 0.24099(11) 0.10340(7) -0.2402(2) 0.0318(4) Uani d U 1 2 . .
C C18 0.28529(11) 0.13457(7) -0.2591(2) 0.0349(5) Uani d U 1 2 . .
H H18 0.3042 0.1397 -0.3443 0.042 Uiso calc R 1 2 . .
C C19 0.30136(11) 0.15821(7) -0.1500(2) 0.0326(4) Uani d U 1 2 . .
H H19 0.3320 0.1798 -0.1602 0.039 Uiso calc R 1 2 . .
C C20 0.20733(10) 0.13041(8) 0.3791(3) 0.0356(5) Uani d U 1 2 . .
H H20A 0.1952 0.1075 0.4359 0.053 Uiso calc R 1 2 . .
H H20B 0.1730 0.1342 0.3105 0.053 Uiso calc R 1 2 . .
H H20C 0.2107 0.1548 0.4337 0.053 Uiso calc R 1 2 . .

loop_
_atom_site_aniso_label
_atom_site_aniso_U_11
_atom_site_aniso_U_22
_atom_site_aniso_U_33
_atom_site_aniso_U_12
_atom_site_aniso_U_13
_atom_site_aniso_U_23
S1 0.0302(2) 0.0261(2) 0.0254(2) 0.00067(19) -0.00003(18) 0.00238(18)
F1 0.0492(8) 0.0511(8) 0.0321(7) -0.0062(6) -0.0020(6) -0.0098(6)
O1 0.0371(8) 0.0276(7) 0.0290(7) -0.0008(6) 0.0008(6) 0.0027(6)
O2 0.0312(8) 0.0433(9) 0.0365(8) 0.0021(7) -0.0056(6) 0.0111(7)
C1 0.0253(9) 0.0257(9) 0.0277(9) 0.0004(7) 0.0014(8) 0.0018(7)
C2 0.0262(9) 0.0265(9) 0.0344(10) 0.0029(7) 0.0022(8) -0.0022(7)
C3 0.0411(12) 0.0342(11) 0.0319(10) -0.0022(9) 0.0019(9) -0.0036(9)
C4 0.0419(13) 0.0368(11) 0.0425(12) -0.0004(9) 0.0001(10) -0.0133(9)
C5 0.0400(12) 0.0279(10) 0.0510(14) -0.0023(9) 0.0008(10) -0.0085(10)
C6 0.0383(12) 0.0247(9) 0.0492(13) 0.0006(8) 0.0032(10) 0.0004(8)
C7 0.0301(10) 0.0277(9) 0.0336(10) 0.0036(8) 0.0002(7) -0.0022(8)
C8 0.0239(9) 0.0288(9) 0.0294(10) 0.0018(7) 0.0029(7) 0.0033(7)
C9 0.0850(19) 0.0369(11) 0.0381(11) -0.0150(12) 0.0014(12) -0.0100(10)
C10A 0.086(2) 0.053(3) 0.0391(13) 0.0215(19) -0.0073(13) 0.0017(14)
C10B 0.086(2) 0.053(3) 0.0391(13) 0.0215(19) -0.0073(13) 0.0017(14)
C11 0.108(3) 0.071(2) 0.0337(10) 0.0304(18) -0.0064(14) -0.0035(12)
C12 0.087(2) 0.0503(15) 0.0382(13) 0.0047(14) -0.0166(15) 0.0034(12)
C13 0.086(3) 0.096(3) 0.064(2) 0.046(2) -0.032(2) -0.032(2)
C14 0.0247(9) 0.0303(9) 0.0261(9) 0.0018(7) -0.0001(7) 0.0017(7)
C15 0.0275(10) 0.0405(11) 0.0256(10) -0.0026(8) 0.0026(8) -0.0002(8)
C16 0.0300(10) 0.0366(11) 0.0348(11) -0.0049(8) -0.0005(8) -0.0014(9)
C17 0.0287(10) 0.0396(11) 0.0271(10) 0.0032(8) -0.0026(8) -0.0040(8)
C18 0.0359(11) 0.0436(12) 0.0253(10) 0.0000(9) 0.0018(8) 0.0016(9)
C19 0.0324(11) 0.0368(10) 0.0284(9) -0.0028(8) 0.0031(8) 0.0054(8)
C20 0.0258(10) 0.0486(12) 0.0324(11) -0.0019(9) 0.0010(8) 0.0075(9)

loop_
_atom_type_symbol
_atom_type_description
_atom_type_scat_dispersion_real
_atom_type_scat_dispersion_imag
_atom_type_scat_source
C C 0.0033 0.0016 'International Tables Vol C Tables 4.2.6.8 and 6.1.1.4'
H H 0.0000 0.0000 'International Tables Vol C Tables 4.2.6.8 and 6.1.1.4'
O O 0.0106 0.0060 'International Tables Vol C Tables 4.2.6.8 and 6.1.1.4'
F F 0.0171 0.0103 'International Tables Vol C Tables 4.2.6.8 and 6.1.1.4'
S S 0.1246 0.1234 'International Tables Vol C Tables 4.2.6.8 and 6.1.1.4'

loop_
_geom_angle_atom_site_label_1
_geom_angle_atom_site_label_2
_geom_angle_atom_site_label_3
_geom_angle
O2 S1 C1 106.63(9)
O2 S1 C20 106.03(10)
C1 S1 C20 97.93(10)
C7 O1 C8 106.75(15)
C8 C1 C2 107.34(18)
C8 C1 S1 125.54(16)
C2 C1 S1 126.22(16)
C3 C2 C7 118.73(19)
C3 C2 C1 136.4(2)
C7 C2 C1 104.73(18)
C2 C3 C4 119.1(2)
C2 C3 H3 120.4
C4 C3 H3 120.4
C5 C4 C3 119.3(2)
C5 C4 C9 118.6(2)
C3 C4 C9 122.0(2)
C6 C5 C4 122.7(2)
C6 C5 H5 118.6
C4 C5 H5 118.6
C5 C6 C7 116.0(2)
C5 C6 H6 122.0
C7 C6 H6 122.0
O1 C7 C6 125.0(2)
O1 C7 C2 110.83(17)
C6 C7 C2 124.1(2)
C1 C8 O1 110.33(18)
C1 C8 C14 133.92(19)
O1 C8 C14 115.71(17)
C13 C9 C4 120.2(2)
C13 C9 C10B 109.4(2)
C4 C9 C10B 123.1(3)
C13 C9 C10A 98.0(3)
C4 C9 C10A 112.9(2)
C13 C9 H9A 108.3
C4 C9 H9A 108.3
C10B C9 H9A 78.6
C10A C9 H9A 108.3
C13 C9 H9B 99.1
C4 C9 H9B 99.1
C10B C9 H9B 99.1
C10A C9 H9B 128.7
C11 C10A C9 104.7(2)
C11 C10A H10A 110.8
C9 C10A H10A 110.8
C11 C10A H10B 110.8
C9 C10A H10B 110.8
H10A C10A H10B 108.9
C9 C10B C11 104.8(2)
C9 C10B H10C 110.8
C11 C10B H10C 110.8
C9 C10B H10D 110.8
C11 C10B H10D 110.8
H10C C10B H10D 108.9
C12 C11 C10B 107.6(3)
C12 C11 C10A 103.6(3)
C12 C11 H11A 111.0
C10B C11 H11A 82.5
C10A C11 H11A 111.0
C12 C11 H11B 111.0
C10B C11 H11B 131.4
C10A C11 H11B 111.0
H11A C11 H11B 109.0
C12 C11 H11C 110.2
C10B C11 H11C 110.2
C10A C11 H11C 135.7
H11B C11 H11C 82.8
C12 C11 H11D 110.2
C10B C11 H11D 110.2
C10A C11 H11D 84.9
H11A C11 H11D 130.1
H11C C11 H11D 108.5
C11 C12 C13 104.8(2)
C11 C12 H12A 110.8
C13 C12 H12A 110.8
C11 C12 H12B 110.8
C13 C12 H12B 110.8
H12A C12 H12B 108.9
C9 C13 C12 107.1(3)
C9 C13 H13A 110.3
C12 C13 H13A 110.3
C9 C13 H13B 110.3
C12 C13 H13B 110.3
H13A C13 H13B 108.6
C15 C14 C19 118.79(19)
C15 C14 C8 121.27(18)
C19 C14 C8 119.93(18)
C16 C15 C14 120.7(2)
C16 C15 H15 119.6
C14 C15 H15 119.6
C17 C16 C15 118.6(2)
C17 C16 H16 120.7
C15 C16 H16 120.7
F1 C17 C16 118.3(2)
F1 C17 C18 118.61(18)
C16 C17 C18 123.1(2)
C17 C18 C19 117.9(2)
C17 C18 H18 121.1
C19 C18 H18 121.1
C18 C19 C14 120.9(2)
C18 C19 H19 119.5
C14 C19 H19 119.5
S1 C20 H20A 109.5
S1 C20 H20B 109.5
H20A C20 H20B 109.5
S1 C20 H20C 109.5
H20A C20 H20C 109.5
H20B C20 H20C 109.5

loop_
_geom_bond_atom_site_label_1
_geom_bond_atom_site_label_2
_geom_bond_distance
S1 O2 1.4973(16)
S1 C1 1.767(2)
S1 C20 1.789(2)
F1 C17 1.354(2)
O1 C7 1.369(3)
O1 C8 1.384(2)
C1 C8 1.360(3)
C1 C2 1.449(3)
C2 C3 1.388(3)
C2 C7 1.393(3)
C3 C4 1.403(3)
C3 H3 0.9500
C4 C5 1.402(4)
C4 C9 1.501(4)
C5 C6 1.378(4)
C5 H5 0.9500
C6 C7 1.380(3)
C6 H6 0.9500
C8 C14 1.447(3)
C9 C13 1.469(5)
C9 C10B 1.5249(14)
C9 C10A 1.5272(14)
C9 H9A 1.0000
C9 H9B 1.0000
C10A C11 1.5266(14)
C10A H10A 0.9900
C10A H10B 0.9900
C10B C11 1.5258(14)
C10B H10C 0.9900
C10B H10D 0.9900
C11 C12 1.507(5)
C11 H11A 0.9900
C11 H11B 0.9900
C11 H11C 0.9900
C11 H11D 0.9900
C12 C13 1.527(4)
C12 H12A 0.9900
C12 H12B 0.9900
C13 H13A 0.9900
C13 H13B 0.9900
C14 C15 1.389(3)
C14 C19 1.406(3)
C15 C16 1.384(3)
C15 H15 0.9500
C16 C17 1.373(3)
C16 H16 0.9500
C17 C18 1.376(3)
C18 C19 1.384(3)
C18 H18 0.9500
C19 H19 0.9500
C20 H20A 0.9800
C20 H20B 0.9800
C20 H20C 0.9800

loop_
_geom_hbond_atom_site_label_D
_geom_hbond_atom_site_label_H
_geom_hbond_atom_site_label_A
_geom_hbond_site_symmetry_A
_geom_hbond_distance_DH
_geom_hbond_distance_HA
_geom_hbond_distance_DA
_geom_hbond_angle_DHA
C20 H20B O2 8_444 0.98 2.29 3.262(3) 169.2
C16 H16 Cg 8_444 0.95 2.53 3.365(3) 146.3

loop_
_geom_torsion_atom_site_label_1
_geom_torsion_atom_site_label_2
_geom_torsion_atom_site_label_3
_geom_torsion_atom_site_label_4
_geom_torsion
O2 S1 C1 C8 141.47(18)
C20 S1 C1 C8 -109.11(19)
O2 S1 C1 C2 -26.3(2)
C20 S1 C1 C2 83.13(19)
C8 C1 C2 C3 -176.1(2)
S1 C1 C2 C3 -6.5(4)
C8 C1 C2 C7 0.1(2)
S1 C1 C2 C7 169.66(15)
C7 C2 C3 C4 -0.2(3)
C1 C2 C3 C4 175.5(2)
C2 C3 C4 C5 -0.3(4)
C2 C3 C4 C9 179.3(2)
C3 C4 C5 C6 0.8(4)
C9 C4 C5 C6 -178.8(2)
C4 C5 C6 C7 -0.7(4)
C8 O1 C7 C6 176.1(2)
C8 O1 C7 C2 -1.3(2)
C5 C6 C7 O1 -176.9(2)
C5 C6 C7 C2 0.2(3)
C3 C2 C7 O1 177.75(19)
C1 C2 C7 O1 0.8(2)
C3 C2 C7 C6 0.3(3)
C1 C2 C7 C6 -176.7(2)
C2 C1 C8 O1 -0.9(2)
S1 C1 C8 O1 -170.58(14)
C2 C1 C8 C14 176.6(2)
S1 C1 C8 C14 6.9(3)
C7 O1 C8 C1 1.4(2)
C7 O1 C8 C14 -176.61(17)
C5 C4 C9 C13 -133.7(3)
C3 C4 C9 C13 46.8(4)
C5 C4 C9 C10B 79.6(6)
C3 C4 C9 C10B -100.0(6)
C5 C4 C9 C10A 111.4(3)
C3 C4 C9 C10A -68.1(4)
C13 C9 C10A C11 45.6(4)
C4 C9 C10A C11 173.3(3)
C10B C9 C10A C11 -69.7(3)
C13 C9 C10B C11 -1.6(8)
C4 C9 C10B C11 148.3(4)
C10A C9 C10B C11 69.9(3)
C9 C10B C11 C12 16.7(8)
C9 C10B C11 C10A -70.0(3)
C9 C10A C11 C12 -32.1(4)
C9 C10A C11 C10B 69.6(3)
C10B C11 C12 C13 -25.0(6)
C10A C11 C12 C13 5.7(4)
C4 C9 C13 C12 -164.7(3)
C10B C9 C13 C12 -13.9(6)
C10A C9 C13 C12 -42.3(4)
C11 C12 C13 C9 23.9(4)
C1 C8 C14 C15 28.6(3)
O1 C8 C14 C15 -154.06(19)
C1 C8 C14 C19 -150.1(2)
O1 C8 C14 C19 27.3(3)
C19 C14 C15 C16 1.3(3)
C8 C14 C15 C16 -177.3(2)
C14 C15 C16 C17 -1.2(3)
C15 C16 C17 F1 -179.84(19)
C15 C16 C17 C18 0.4(4)
F1 C17 C18 C19 -179.4(2)
C16 C17 C18 C19 0.4(3)
C17 C18 C19 C14 -0.3(3)
C15 C14 C19 C18 -0.5(3)
C8 C14 C19 C18 178.1(2)
